data_7115778
loop_
_publ_author_name
'Syed Usman Ahmad'
'Tibor Szilvasi'
'Shigeyoshi Inoue'

_publ_section_title
;
 A facile access to a novel NHC-stabilized silyliumylidene ion and C-H
 activation of phenylacetylene
;
_journal_name_full Chem.Commun.
_journal_page_first 12619
_journal_paper_doi 10.1039/C4cc05181E
_journal_volume 50
_journal_year 2014
_chemical_formula_sum 'C48 H42 Si'
_chemical_formula_weight 646.91
_chemical_name_systematic
; 
 ? 
;
_space_group_IT_number 15
_symmetry_cell_setting monoclinic
_symmetry_space_group_name_Hall '-C 2yc'
_symmetry_space_group_name_H-M 'C 1 2/c 1'
_atom_sites_solution_hydrogens geom
_atom_sites_solution_primary direct
_atom_sites_solution_secondary difmap
_audit_creation_method
;
CrysAlisPro, Agilent Technologies,
Version 1.171.37.31 (release 14-01-2014 CrysAlis171 .NET)
(compiled Jan 14 2014,18:38:05)
;
_cell_angle_alpha 90.00
_cell_angle_beta 99.1460(10)
_cell_angle_gamma 90.00
_cell_formula_units_Z 8
_cell_length_a 26.3057(3)
_cell_length_b 8.33770(10)
_cell_length_c 34.2192(4)
_cell_measurement_reflns_used 12807
_cell_measurement_temperature 150(2)
_cell_measurement_theta_max 73.3650
_cell_measurement_theta_min 3.3920
_cell_volume 7409.85(15)
_computing_cell_refinement
;
CrysAlisPro, Agilent Technologies,
Version 1.171.37.31 (release 14-01-2014 CrysAlis171 .NET)
(compiled Jan 14 2014,18:38:05)
;
_computing_data_collection
;
CrysAlisPro, Agilent Technologies,
Version 1.171.37.31 (release 14-01-2014 CrysAlis171 .NET)
(compiled Jan 14 2014,18:38:05)
;
_computing_data_reduction
;
CrysAlisPro, Agilent Technologies,
Version 1.171.37.31 (release 14-01-2014 CrysAlis171 .NET)
(compiled Jan 14 2014,18:38:05)
;
_computing_structure_refinement 'SHELXL-97 (Sheldrick, 1997)'
_computing_structure_solution 'SHELXS-97 (Sheldrick, 1990)'
_diffrn_ambient_environment N~2~
_diffrn_ambient_temperature 150.00(10)
_diffrn_detector 'CCD plate'
_diffrn_detector_area_resol_mean 10.5435
_diffrn_detector_type Atlas
_diffrn_measured_fraction_theta_full 1.000
_diffrn_measured_fraction_theta_max 1.000
_diffrn_measurement_device 'four-circle diffractometer'
_diffrn_measurement_device_type 'SuperNova, Single source at offset, Atlas'
_diffrn_measurement_method '\w scans'
_diffrn_radiation_monochromator mirror
_diffrn_radiation_probe x-ray
_diffrn_radiation_type 'Cu K\a'
_diffrn_radiation_wavelength 1.54184
_diffrn_reflns_av_R_equivalents 0.0372
_diffrn_reflns_av_sigmaI/netI 0.0292
_diffrn_reflns_limit_h_max 31
_diffrn_reflns_limit_h_min -29
_diffrn_reflns_limit_k_max 9
_diffrn_reflns_limit_k_min -9
_diffrn_reflns_limit_l_max 40
_diffrn_reflns_limit_l_min -40
_diffrn_reflns_number 23693
_diffrn_reflns_theta_full 67.50
_diffrn_reflns_theta_max 67.50
_diffrn_reflns_theta_min 2.62
_diffrn_source 'sealed X-ray tube'
_diffrn_source_type 'SuperNova (Cu) X-ray Source'
_exptl_absorpt_coefficient_mu 0.790
_exptl_absorpt_correction_T_max 0.9782
_exptl_absorpt_correction_T_min 0.7751
_exptl_absorpt_correction_type multi-scan
_exptl_absorpt_process_details
;
CrysAlisPro, Agilent Technologies,
Version 1.171.37.31 (release 14-01-2014 CrysAlis171 .NET)
(compiled Jan 14 2014,18:38:05)
Empirical absorption correction using spherical harmonics,
 implemented in SCALE3 ABSPACK scaling algorithm.
;
_exptl_crystal_colour yellow
_exptl_crystal_density_diffrn 1.160
_exptl_crystal_density_method 'not measured'
_exptl_crystal_description rod
_exptl_crystal_F_000 2752
_exptl_crystal_size_max 0.34
_exptl_crystal_size_mid 0.06
_exptl_crystal_size_min 0.03
_refine_diff_density_max 0.337
_refine_diff_density_min -0.290
_refine_diff_density_rms 0.038
_refine_ls_extinction_method none
_refine_ls_goodness_of_fit_ref 1.026
_refine_ls_hydrogen_treatment constr
_refine_ls_matrix_type full
_refine_ls_number_parameters 446
_refine_ls_number_reflns 6679
_refine_ls_number_restraints 0
_refine_ls_restrained_S_all 1.026
_refine_ls_R_factor_all 0.0470
_refine_ls_R_factor_gt 0.0414
_refine_ls_shift/su_max 0.000
_refine_ls_shift/su_mean 0.000
_refine_ls_structure_factor_coef Fsqd
_refine_ls_weighting_details 'calc w=1/[\s^2^(Fo^2^)+(0.0676P)^2^+3.8141P] where P=(Fo^2^+2Fc^2^)/3'
_refine_ls_weighting_scheme calc
_refine_ls_wR_factor_gt 0.1147
_refine_ls_wR_factor_ref 0.1203
_reflns_number_gt 5862
_reflns_number_total 6679
_reflns_threshold_expression >2sigma(I)
_cod_data_source_file c4cc05181e3.cif
_cod_data_source_block RSi(CCPh)2CHCHPh
_cod_original_cell_volume 7409.84(15)
_cod_original_sg_symbol_H-M C2/c
_cod_database_code 7115778

loop_
_symmetry_equiv_pos_as_xyz
'x, y, z'
'-x, y, -z+1/2'
'x+1/2, y+1/2, z'
'-x+1/2, y+1/2, -z+1/2'
'-x, -y, -z'
'x, -y, z-1/2'
'-x+1/2, -y+1/2, -z'
'x+1/2, -y+1/2, z-1/2'

loop_
_atom_site_label
_atom_site_type_symbol
_atom_site_fract_x
_atom_site_fract_y
_atom_site_fract_z
_atom_site_U_iso_or_equiv
_atom_site_adp_type
_atom_site_occupancy
_atom_site_symmetry_multiplicity
_atom_site_calc_flag
_atom_site_refinement_flags
Si1 Si 0.284324(14) 0.32726(5) 0.115632(11) 0.02848(12) Uani 1 1 d .
C1 C 0.29334(5) 0.50869(17) 0.14920(4) 0.0286(3) Uani 1 1 d .
C2 C 0.26638(5) 0.65193(18) 0.13733(4) 0.0312(3) Uani 1 1 d .
C3 C 0.27728(6) 0.79263(19) 0.15882(5) 0.0375(3) Uani 1 1 d .
H3 H 0.2593 0.8883 0.1502 0.045 Uiso 1 1 calc R
C4 C 0.31399(6) 0.7952(2) 0.19258(5) 0.0392(4) Uani 1 1 d .
H4 H 0.3225 0.8930 0.2063 0.047 Uiso 1 1 calc R
C5 C 0.33807(6) 0.6541(2) 0.20608(5) 0.0364(3) Uani 1 1 d .
H5 H 0.3620 0.6549 0.2300 0.044 Uiso 1 1 calc R
C6 C 0.32806(5) 0.51069(18) 0.18545(4) 0.0302(3) Uani 1 1 d .
C7 C 0.35288(5) 0.36423(18) 0.20535(4) 0.0309(3) Uani 1 1 d .
C8 C 0.32507(6) 0.26971(19) 0.22845(4) 0.0333(3) Uani 1 1 d .
C9 C 0.34966(6) 0.14163(19) 0.24976(4) 0.0376(4) Uani 1 1 d .
H9 H 0.3309 0.0781 0.2656 0.045 Uiso 1 1 calc R
C10 C 0.40090(6) 0.1041(2) 0.24844(5) 0.0410(4) Uani 1 1 d .
C11 C 0.42770(6) 0.1997(2) 0.22579(5) 0.0410(4) Uani 1 1 d .
H11 H 0.4627 0.1751 0.2246 0.049 Uiso 1 1 calc R
C12 C 0.40505(6) 0.3310(2) 0.20461(4) 0.0355(3) Uani 1 1 d .
C13 C 0.43652(6) 0.4317(2) 0.18112(5) 0.0482(4) Uani 1 1 d .
H13A H 0.4721 0.4371 0.1949 0.072 Uiso 1 1 calc R
H13B H 0.4220 0.5401 0.1782 0.072 Uiso 1 1 calc R
H13C H 0.4360 0.3837 0.1549 0.072 Uiso 1 1 calc R
C14 C 0.42653(8) -0.0361(2) 0.27178(6) 0.0587(5) Uani 1 1 d .
H14A H 0.4520 0.0039 0.2936 0.088 Uiso 1 1 calc R
H14B H 0.4437 -0.1037 0.2544 0.088 Uiso 1 1 calc R
H14C H 0.4005 -0.0994 0.2824 0.088 Uiso 1 1 calc R
C15 C 0.26991(6) 0.3070(2) 0.23203(5) 0.0422(4) Uani 1 1 d .
H15A H 0.2591 0.2396 0.2527 0.063 Uiso 1 1 calc R
H15B H 0.2478 0.2854 0.2067 0.063 Uiso 1 1 calc R
H15C H 0.2669 0.4202 0.2390 0.063 Uiso 1 1 calc R
C16 C 0.22395(6) 0.65640(18) 0.10254(4) 0.0327(3) Uani 1 1 d .
C17 C 0.17658(6) 0.58408(19) 0.10533(4) 0.0345(3) Uani 1 1 d .
C18 C 0.13881(6) 0.5805(2) 0.07172(5) 0.0413(4) Uani 1 1 d .
H18 H 0.1075 0.5249 0.0728 0.050 Uiso 1 1 calc R
C19 C 0.14554(7) 0.6555(2) 0.03675(5) 0.0454(4) Uani 1 1 d .
C20 C 0.19102(7) 0.7382(2) 0.03588(5) 0.0436(4) Uani 1 1 d .
H20 H 0.1952 0.7957 0.0126 0.052 Uiso 1 1 calc R
C21 C 0.23074(6) 0.73948(19) 0.06799(5) 0.0371(3) Uani 1 1 d .
C22 C 0.27983(7) 0.8275(2) 0.06511(5) 0.0463(4) Uani 1 1 d .
H22A H 0.2775 0.8763 0.0388 0.070 Uiso 1 1 calc R
H22B H 0.3088 0.7521 0.0692 0.070 Uiso 1 1 calc R
H22C H 0.2853 0.9114 0.0854 0.070 Uiso 1 1 calc R
C23 C 0.10374(9) 0.6520(3) 0.00093(6) 0.0667(6) Uani 1 1 d .
H23A H 0.0753 0.5844 0.0065 0.100 Uiso 1 1 calc R
H23B H 0.1177 0.6080 -0.0217 0.100 Uiso 1 1 calc R
H23C H 0.0912 0.7611 -0.0052 0.100 Uiso 1 1 calc R
C24 C 0.16318(6) 0.5259(2) 0.14419(5) 0.0396(4) Uani 1 1 d .
H24A H 0.1509 0.6163 0.1585 0.059 Uiso 1 1 calc R
H24B H 0.1938 0.4792 0.1602 0.059 Uiso 1 1 calc R
H24C H 0.1361 0.4445 0.1392 0.059 Uiso 1 1 calc R
C25 C 0.26761(6) 0.37332(19) 0.06159(4) 0.0340(3) Uani 1 1 d .
H25 H 0.2318 0.3896 0.0531 0.041 Uiso 1 1 calc R
C26 C 0.29554(6) 0.3881(2) 0.03242(4) 0.0368(3) Uani 1 1 d .
H26 H 0.2762 0.3929 0.0065 0.044 Uiso 1 1 calc R
C27 C 0.35176(6) 0.3981(2) 0.03435(4) 0.0377(4) Uani 1 1 d .
C28 C 0.38419(6) 0.4659(2) 0.06644(5) 0.0411(4) Uani 1 1 d .
H28 H 0.3701 0.5046 0.0885 0.049 Uiso 1 1 calc R
C29 C 0.43666(7) 0.4773(2) 0.06632(5) 0.0497(4) Uani 1 1 d .
H29 H 0.4583 0.5235 0.0883 0.060 Uiso 1 1 calc R
C30 C 0.45786(7) 0.4216(3) 0.03419(6) 0.0560(5) Uani 1 1 d .
H30 H 0.4939 0.4286 0.0343 0.067 Uiso 1 1 calc R
C31 C 0.42640(8) 0.3562(3) 0.00220(6) 0.0560(5) Uani 1 1 d .
H31 H 0.4407 0.3184 -0.0199 0.067 Uiso 1 1 calc R
C32 C 0.37366(7) 0.3455(2) 0.00211(5) 0.0480(4) Uani 1 1 d .
H32 H 0.3522 0.3016 -0.0203 0.058 Uiso 1 1 calc R
C33 C 0.34077(6) 0.19629(18) 0.12239(4) 0.0332(3) Uani 1 1 d .
C34 C 0.37727(6) 0.11008(19) 0.12220(4) 0.0337(3) Uani 1 1 d .
C35 C 0.42255(5) 0.01505(18) 0.12065(4) 0.0336(3) Uani 1 1 d .
C36 C 0.43906(6) -0.1021(2) 0.14889(5) 0.0441(4) Uani 1 1 d .
H36 H 0.4199 -0.1224 0.1697 0.053 Uiso 1 1 calc R
C37 C 0.48348(7) -0.1890(2) 0.14653(6) 0.0501(4) Uani 1 1 d .
H37 H 0.4949 -0.2679 0.1660 0.060 Uiso 1 1 calc R
C38 C 0.51109(6) -0.1620(2) 0.11636(6) 0.0513(5) Uani 1 1 d .
H38 H 0.5414 -0.2224 0.1149 0.062 Uiso 1 1 calc R
C39 C 0.49476(7) -0.0470(3) 0.08812(6) 0.0564(5) Uani 1 1 d .
H39 H 0.5138 -0.0287 0.0672 0.068 Uiso 1 1 calc R
C40 C 0.45080(6) 0.0416(2) 0.09019(5) 0.0453(4) Uani 1 1 d .
H40 H 0.4399 0.1210 0.0707 0.054 Uiso 1 1 calc R
C41 C 0.22976(6) 0.20587(18) 0.12560(4) 0.0334(3) Uani 1 1 d .
C42 C 0.19235(6) 0.13069(18) 0.13077(4) 0.0333(3) Uani 1 1 d .
C43 C 0.14814(5) 0.04103(18) 0.13785(5) 0.0333(3) Uani 1 1 d .
C44 C 0.11759(6) -0.0393(2) 0.10685(5) 0.0413(4) Uani 1 1 d .
H44 H 0.1255 -0.0332 0.0808 0.050 Uiso 1 1 calc R
C45 C 0.07569(6) -0.1281(2) 0.11438(6) 0.0496(4) Uani 1 1 d .
H45 H 0.0548 -0.1825 0.0933 0.060 Uiso 1 1 calc R
C46 C 0.06405(6) -0.1383(2) 0.15207(6) 0.0510(5) Uani 1 1 d .
H46 H 0.0354 -0.2003 0.1569 0.061 Uiso 1 1 calc R
C47 C 0.09395(7) -0.0587(3) 0.18284(6) 0.0538(5) Uani 1 1 d .
H47 H 0.0857 -0.0654 0.2088 0.065 Uiso 1 1 calc R
C48 C 0.13578(7) 0.0306(2) 0.17590(5) 0.0451(4) Uani 1 1 d .
H48 H 0.1562 0.0853 0.1972 0.054 Uiso 1 1 calc R

loop_
_atom_site_aniso_label
_atom_site_aniso_U_11
_atom_site_aniso_U_22
_atom_site_aniso_U_33
_atom_site_aniso_U_23
_atom_site_aniso_U_13
_atom_site_aniso_U_12
Si1 0.0266(2) 0.0275(2) 0.0309(2) -0.00038(15) 0.00340(15) 0.00167(14)
C1 0.0263(7) 0.0311(7) 0.0287(7) 0.0012(6) 0.0055(5) 0.0011(5)
C2 0.0308(7) 0.0329(8) 0.0301(7) 0.0016(6) 0.0057(6) 0.0032(6)
C3 0.0404(8) 0.0317(8) 0.0404(8) -0.0015(7) 0.0063(6) 0.0069(7)
C4 0.0425(8) 0.0342(8) 0.0406(8) -0.0090(7) 0.0055(7) -0.0024(7)
C5 0.0333(8) 0.0423(9) 0.0327(8) -0.0042(6) 0.0022(6) -0.0010(6)
C6 0.0263(7) 0.0337(8) 0.0311(7) 0.0009(6) 0.0059(5) 0.0012(6)
C7 0.0288(7) 0.0357(8) 0.0267(7) -0.0013(6) -0.0003(5) 0.0013(6)
C8 0.0330(7) 0.0374(8) 0.0281(7) -0.0022(6) 0.0011(6) -0.0013(6)
C9 0.0457(9) 0.0370(8) 0.0280(7) 0.0005(6) -0.0007(6) -0.0038(7)
C10 0.0469(9) 0.0374(9) 0.0338(8) -0.0012(7) -0.0089(7) 0.0055(7)
C11 0.0322(8) 0.0492(10) 0.0383(8) -0.0028(7) -0.0044(6) 0.0078(7)
C12 0.0294(7) 0.0430(9) 0.0323(8) -0.0020(6) 0.0000(6) 0.0020(6)
C13 0.0296(8) 0.0610(12) 0.0541(10) 0.0066(9) 0.0069(7) 0.0008(8)
C14 0.0643(12) 0.0501(11) 0.0549(11) 0.0105(9) -0.0114(9) 0.0109(9)
C15 0.0361(8) 0.0520(10) 0.0399(9) 0.0051(7) 0.0100(6) -0.0005(7)
C16 0.0339(7) 0.0301(8) 0.0333(8) -0.0005(6) 0.0029(6) 0.0082(6)
C17 0.0333(7) 0.0331(8) 0.0363(8) 0.0020(6) 0.0027(6) 0.0093(6)
C18 0.0343(8) 0.0416(9) 0.0454(9) 0.0010(7) -0.0013(7) 0.0056(7)
C19 0.0460(9) 0.0466(10) 0.0392(9) 0.0018(7) -0.0073(7) 0.0100(8)
C20 0.0543(10) 0.0412(9) 0.0336(8) 0.0063(7) 0.0020(7) 0.0078(8)
C21 0.0420(8) 0.0322(8) 0.0364(8) 0.0013(6) 0.0044(6) 0.0070(6)
C22 0.0534(10) 0.0452(10) 0.0411(9) 0.0051(7) 0.0097(7) -0.0033(8)
C23 0.0624(13) 0.0797(15) 0.0492(11) 0.0101(10) -0.0182(10) 0.0002(11)
C24 0.0334(8) 0.0448(9) 0.0412(8) 0.0044(7) 0.0077(6) 0.0076(7)
C25 0.0322(7) 0.0337(8) 0.0342(8) -0.0027(6) -0.0003(6) 0.0014(6)
C26 0.0401(8) 0.0382(8) 0.0300(7) -0.0007(6) -0.0005(6) -0.0017(7)
C27 0.0407(8) 0.0391(9) 0.0328(8) 0.0045(6) 0.0041(6) -0.0041(7)
C28 0.0434(9) 0.0434(9) 0.0354(8) 0.0031(7) 0.0035(7) -0.0073(7)
C29 0.0426(9) 0.0594(11) 0.0450(9) 0.0103(8) 0.0005(7) -0.0144(8)
C30 0.0393(9) 0.0738(14) 0.0558(11) 0.0178(10) 0.0103(8) -0.0083(9)
C31 0.0526(11) 0.0757(14) 0.0439(10) 0.0048(9) 0.0201(8) -0.0019(10)
C32 0.0502(10) 0.0595(12) 0.0351(9) -0.0001(8) 0.0093(7) -0.0058(8)
C33 0.0325(7) 0.0330(8) 0.0338(7) -0.0017(6) 0.0041(6) 0.0004(6)
C34 0.0326(7) 0.0332(8) 0.0345(8) -0.0015(6) 0.0032(6) -0.0011(6)
C35 0.0285(7) 0.0322(8) 0.0387(8) -0.0067(6) 0.0012(6) 0.0013(6)
C36 0.0398(9) 0.0416(9) 0.0512(10) 0.0041(8) 0.0085(7) 0.0054(7)
C37 0.0396(9) 0.0386(9) 0.0686(12) 0.0008(8) -0.0026(8) 0.0073(7)
C38 0.0279(8) 0.0458(10) 0.0791(13) -0.0162(9) 0.0044(8) 0.0044(7)
C39 0.0392(9) 0.0681(13) 0.0659(12) -0.0079(10) 0.0205(8) 0.0034(9)
C40 0.0392(9) 0.0507(10) 0.0469(9) 0.0012(8) 0.0096(7) 0.0027(7)
C41 0.0323(7) 0.0298(8) 0.0377(8) 0.0015(6) 0.0043(6) 0.0031(6)
C42 0.0318(7) 0.0304(8) 0.0372(8) 0.0017(6) 0.0045(6) 0.0054(6)
C43 0.0281(7) 0.0305(8) 0.0409(8) 0.0041(6) 0.0046(6) 0.0054(6)
C44 0.0332(8) 0.0457(9) 0.0447(9) -0.0021(7) 0.0052(7) 0.0016(7)
C45 0.0308(8) 0.0475(10) 0.0685(12) -0.0078(9) 0.0019(8) -0.0007(7)
C46 0.0303(8) 0.0442(10) 0.0813(13) 0.0077(9) 0.0175(8) 0.0009(7)
C47 0.0476(10) 0.0629(12) 0.0549(11) 0.0134(9) 0.0199(8) 0.0012(9)
C48 0.0412(9) 0.0528(10) 0.0410(9) 0.0036(8) 0.0062(7) -0.0034(8)

loop_
_atom_type_symbol
_atom_type_description
_atom_type_scat_dispersion_real
_atom_type_scat_dispersion_imag
_atom_type_scat_source
C C 0.0181 0.0091 'International Tables Vol C Tables 4.2.6.8 and 6.1.1.4'
H H 0.0000 0.0000 'International Tables Vol C Tables 4.2.6.8 and 6.1.1.4'
Si Si 0.2541 0.3302 'International Tables Vol C Tables 4.2.6.8 and 6.1.1.4'

loop_
_geom_angle_atom_site_label_1
_geom_angle_atom_site_label_2
_geom_angle_atom_site_label_3
_geom_angle
C33 Si1 C41 106.92(7)
C33 Si1 C25 107.83(7)
C41 Si1 C25 103.26(7)
C33 Si1 C1 112.34(6)
C41 Si1 C1 110.80(7)
C25 Si1 C1 115.03(7)
C2 C1 C6 117.68(13)
C2 C1 Si1 119.48(10)
C6 C1 Si1 122.78(11)
C3 C2 C1 120.58(13)
C3 C2 C16 117.69(13)
C1 C2 C16 121.69(13)
C4 C3 C2 120.86(14)
C5 C4 C3 119.24(14)
C4 C5 C6 121.50(14)
C5 C6 C1 119.80(13)
C5 C6 C7 115.88(12)
C1 C6 C7 124.18(13)
C8 C7 C12 119.90(14)
C8 C7 C6 119.09(13)
C12 C7 C6 120.64(13)
C9 C8 C7 119.05(14)
C9 C8 C15 119.22(14)
C7 C8 C15 121.68(14)
C10 C9 C8 121.79(15)
C11 C10 C9 118.19(14)
C11 C10 C14 121.19(16)
C9 C10 C14 120.61(17)
C10 C11 C12 122.07(15)
C11 C12 C7 118.94(15)
C11 C12 C13 119.47(14)
C7 C12 C13 121.59(14)
C17 C16 C21 120.16(14)
C17 C16 C2 119.58(13)
C21 C16 C2 120.18(14)
C18 C17 C16 118.52(14)
C18 C17 C24 118.95(14)
C16 C17 C24 122.22(13)
C19 C18 C17 121.99(16)
C20 C19 C18 118.19(15)
C20 C19 C23 120.78(17)
C18 C19 C23 121.00(18)
C19 C20 C21 121.99(16)
C20 C21 C16 118.73(15)
C20 C21 C22 119.85(15)
C16 C21 C22 121.41(14)
C26 C25 Si1 133.36(12)
C25 C26 C27 129.78(14)
C32 C27 C28 118.13(15)
C32 C27 C26 119.04(14)
C28 C27 C26 122.75(15)
C29 C28 C27 120.62(16)
C28 C29 C30 120.36(17)
C31 C30 C29 119.71(17)
C30 C31 C32 120.10(18)
C31 C32 C27 121.06(17)
C34 C33 Si1 172.51(14)
C33 C34 C35 176.21(17)
C40 C35 C36 119.12(15)
C40 C35 C34 118.95(15)
C36 C35 C34 121.93(15)
C37 C36 C35 119.85(17)
C38 C37 C36 120.63(18)
C37 C38 C39 119.82(16)
C38 C39 C40 120.32(18)
C39 C40 C35 120.25(17)
C42 C41 Si1 176.72(14)
C41 C42 C43 178.75(16)
C48 C43 C44 119.23(15)
C48 C43 C42 120.38(14)
C44 C43 C42 120.38(14)
C45 C44 C43 119.60(16)
C46 C45 C44 120.67(17)
C45 C46 C47 120.05(17)
C48 C47 C46 120.10(17)
C47 C48 C43 120.34(17)

loop_
_geom_bond_atom_site_label_1
_geom_bond_atom_site_label_2
_geom_bond_distance
Si1 C33 1.8281(15)
Si1 C41 1.8320(16)
Si1 C25 1.8713(15)
Si1 C1 1.8913(15)
C1 C2 1.415(2)
C1 C6 1.4190(19)
C2 C3 1.390(2)
C2 C16 1.497(2)
C3 C4 1.383(2)
C4 C5 1.381(2)
C5 C6 1.392(2)
C6 C7 1.497(2)
C7 C8 1.402(2)
C7 C12 1.404(2)
C8 C9 1.393(2)
C8 C15 1.508(2)
C9 C10 1.391(2)
C10 C11 1.381(3)
C10 C14 1.513(2)
C11 C12 1.394(2)
C12 C13 1.499(2)
C16 C17 1.401(2)
C16 C21 1.406(2)
C17 C18 1.396(2)
C17 C24 1.509(2)
C18 C19 1.386(3)
C19 C20 1.385(3)
C19 C23 1.511(2)
C20 C21 1.391(2)
C21 C22 1.502(2)
C25 C26 1.336(2)
C26 C27 1.472(2)
C27 C32 1.394(2)
C27 C28 1.399(2)
C28 C29 1.384(2)
C29 C30 1.389(3)
C30 C31 1.375(3)
C31 C32 1.390(3)
C33 C34 1.200(2)
C34 C35 1.439(2)
C35 C40 1.391(2)
C35 C36 1.394(2)
C36 C37 1.388(2)
C37 C38 1.372(3)
C38 C39 1.381(3)
C39 C40 1.384(2)
C41 C42 1.203(2)
C42 C43 1.435(2)
C43 C48 1.394(2)
C43 C44 1.396(2)
C44 C45 1.385(2)
C45 C46 1.375(3)
C46 C47 1.380(3)
C47 C48 1.380(3)
